data_4502111
loop_
_publ_author_name
'Eccles, Kevin S.'
'Elcoate, Curtis J.'
'Stokes, Stephen P.'
'Maguire, Anita R.'
'Lawrence, Simon E.'

_publ_section_title
;
 Sulfoxides: Potent Co-Crystal Formers
;
_journal_issue 10
_journal_name_full 'Crystal Growth &amp; Design'
_journal_page_first 4243
_journal_paper_doi 10.1021/cg1010192
_journal_volume 10
_journal_year 2010
_chemical_formula_moiety 'C14 H14 O S . C6 H7 N O2 S'
_chemical_formula_sum 'C20 H21 N O3 S2'
_chemical_formula_weight 387.50
_chemical_melting_point 105.0(10)
_space_group_crystal_system orthorhombic
_space_group_IT_number 29
_space_group_name_Hall 'P 2c -2ac'
_space_group_name_H-M_alt 'P c a 21'
_symmetry_space_group_name_Hall 'P 2c -2ac'
_symmetry_space_group_name_H-M 'P c a 21'
_atom_sites_solution_hydrogens geom
_atom_sites_solution_primary direct
_atom_sites_solution_secondary difmap
_audit_creation_method 'APEX2 v2010.1-2'
_cell_angle_alpha 90
_cell_angle_beta 90
_cell_angle_gamma 90
_cell_formula_units_Z 4
_cell_length_a 18.481(2)
_cell_length_b 12.4956(14)
_cell_length_c 8.4960(10)
_cell_measurement_reflns_used 4613
_cell_measurement_temperature 100.(2)
_cell_measurement_theta_max 28.1252
_cell_measurement_theta_min 2.2039
_cell_volume 1962.0(4)
_computing_cell_refinement 'SAINT V7.68A (Bruker AXS, 2009)'
_computing_data_collection 'Bruker Instrument Service v2009, 7, 0, 0'
_computing_data_reduction 'SAINT V7.68A (Bruker AXS, 2009)'
_computing_molecular_graphics
;
Ortep-3 for Windows (Farrugia, 1997) 
Mercury 2.3 (Macrae et al. 2008)
;
_computing_publication_material 'SHELXL-97; Ortep-3 for Windows; Mercury 2.3'
_computing_structure_refinement 'SHELXL-97 (Sheldrick, 2008)'
_computing_structure_solution 'SHELXS-97 (Sheldrick, 2008)'
_diffrn_ambient_temperature 100.(2)
_diffrn_detector_area_resol_mean 8.3333
_diffrn_measured_fraction_theta_full 0.991
_diffrn_measured_fraction_theta_max 0.991
_diffrn_measurement_device_type 'Bruker APEX II DUO'
_diffrn_measurement_method '\f & \w  scans'
_diffrn_radiation_monochromator graphite
_diffrn_radiation_source 'fine-focus sealed tube'
_diffrn_radiation_type MoK\a
_diffrn_radiation_wavelength 0.71073
_diffrn_reflns_av_R_equivalents 0.0380
_diffrn_reflns_av_sigmaI/netI 0.0423
_diffrn_reflns_limit_h_max 24
_diffrn_reflns_limit_h_min -24
_diffrn_reflns_limit_k_max 16
_diffrn_reflns_limit_k_min -16
_diffrn_reflns_limit_l_max 11
_diffrn_reflns_limit_l_min -10
_diffrn_reflns_number 12806
_diffrn_reflns_theta_full 28.39
_diffrn_reflns_theta_max 28.39
_diffrn_reflns_theta_min 1.97
_exptl_absorpt_coefficient_mu 0.290
_exptl_absorpt_correction_T_max 0.97
_exptl_absorpt_correction_T_min 0.64
_exptl_absorpt_correction_type multi-scan
_exptl_absorpt_process_details 'Sadabs Version 2008/1'
_exptl_crystal_colour colourless
_exptl_crystal_density_diffrn 1.312
_exptl_crystal_density_method 'not measured'
_exptl_crystal_description plate
_exptl_crystal_F_000 816
_exptl_crystal_size_max 0.40
_exptl_crystal_size_mid 0.20
_exptl_crystal_size_min 0.10
_refine_diff_density_max 0.367
_refine_diff_density_min -0.269
_refine_ls_abs_structure_details 'Flack H D (1983), Acta Cryst. A39, 876-881'
_refine_ls_abs_structure_Flack 0.05(6)
_refine_ls_extinction_method none
_refine_ls_goodness_of_fit_ref 1.036
_refine_ls_hydrogen_treatment mixed
_refine_ls_matrix_type full
_refine_ls_number_parameters 243
_refine_ls_number_reflns 4667
_refine_ls_number_restraints 1
_refine_ls_restrained_S_all 1.036
_refine_ls_R_factor_all 0.0410
_refine_ls_R_factor_gt 0.0338
_refine_ls_shift/su_max 0.000
_refine_ls_shift/su_mean 0.000
_refine_ls_structure_factor_coef Fsqd
_refine_ls_weighting_details 'calc w=1/[\s^2^(Fo^2^)+(0.0451P)^2^+0.1977P] where P=(Fo^2^+2Fc^2^)/3'
_refine_ls_weighting_scheme calc
_refine_ls_wR_factor_gt 0.0790
_refine_ls_wR_factor_ref 0.0827
_reflns_number_gt 4211
_reflns_number_total 4667
_reflns_threshold_expression >2sigma(I)
_cod_data_source_file cg1010192_si_002.cif
_cod_data_source_block Compound_3g
_cod_depositor_comments
;
The following automatic conversions were performed:

'_chemical_melting_point' value '104-106' was changed to '105.0(10)'
- the average value was taken and precision was estimated.

Automatic conversion script
Id: cif_fix_values 1715 2011-07-08 13:25:40Z adriana 
;
_cod_database_code 4502111

loop_
_space_group_symop_operation_xyz
'x, y, z'
'-x, -y, z+1/2'
'x+1/2, -y, z'
'-x+1/2, y, z+1/2'

loop_
_atom_site_type_symbol
_atom_site_label
_atom_site_fract_x
_atom_site_fract_y
_atom_site_fract_z
_atom_site_U_iso_or_equiv
_atom_site_adp_type
_atom_site_calc_flag
_atom_site_refinement_flags
_atom_site_occupancy
S S1 0.07946(2) 0.47289(3) 0.25886(5) 0.01503(10) Uani d . 1
O O2 0.15609(7) 0.43226(11) 0.23721(17) 0.0185(3) Uani d . 1
C C3 0.03862(11) 0.38406(15) 0.4030(2) 0.0171(4) Uani d . 1
H H3A 0.0714 0.3758 0.4943 0.021 Uiso calc R 1
H H3B -0.0075 0.4151 0.441 0.021 Uiso calc R 1
C C4 0.02469(11) 0.27691(15) 0.3295(2) 0.0181(4) Uani d . 1
C C5 -0.03434(12) 0.26289(17) 0.2289(2) 0.0237(4) Uani d . 1
H H5 -0.0661 0.3211 0.209 0.028 Uiso calc R 1
C C6 -0.04702(13) 0.16467(19) 0.1576(3) 0.0311(5) Uani d . 1
H H6 -0.087 0.1562 0.0884 0.037 Uiso calc R 1
C C7 -0.00169(15) 0.07953(19) 0.1872(3) 0.0354(6) Uani d . 1
H H7 -0.0107 0.0122 0.1393 0.042 Uiso calc R 1
C C8 0.05691(14) 0.09210(17) 0.2867(3) 0.0347(5) Uani d . 1
H H8 0.088 0.0332 0.307 0.042 Uiso calc R 1
C C9 0.07057(12) 0.19056(18) 0.3574(3) 0.0262(5) Uani d . 1
H H9 0.1112 0.1989 0.4247 0.031 Uiso calc R 1
C C10 0.08689(11) 0.59176(15) 0.3828(2) 0.0181(4) Uani d . 1
H H10A 0.0382 0.6145 0.4182 0.022 Uiso calc R 1
H H10B 0.1164 0.5755 0.477 0.022 Uiso calc R 1
C C11 0.12175(10) 0.67969(14) 0.2896(2) 0.0187(4) Uani d . 1
C C12 0.08118(12) 0.74381(16) 0.1891(3) 0.0234(4) Uani d . 1
H H12 0.0303 0.7342 0.1836 0.028 Uiso calc R 1
C C13 0.11399(15) 0.82162(18) 0.0969(3) 0.0311(5) Uani d . 1
H H13 0.0856 0.8646 0.0283 0.037 Uiso calc R 1
C C14 0.18813(16) 0.83651(18) 0.1050(3) 0.0355(6) Uani d . 1
H H14 0.2108 0.8894 0.0417 0.043 Uiso calc R 1
C C15 0.22900(14) 0.77404(18) 0.2057(3) 0.0341(5) Uani d . 1
H H15 0.2798 0.7849 0.2123 0.041 Uiso calc R 1
C C16 0.19646(11) 0.69573(15) 0.2969(3) 0.0265(4) Uani d . 1
H H16 0.2251 0.6527 0.3648 0.032 Uiso calc R 1
N N21 0.78834(10) 0.53575(13) 0.4249(2) 0.0184(3) Uani d . 1
H H21A 0.7418(15) 0.5504(19) 0.395(4) 0.031(7) Uiso d . 1
H H21B 0.8018(15) 0.5457(19) 0.524(4) 0.034(7) Uiso d . 1
S S22 0.84449(2) 0.58512(4) 0.30178(5) 0.01628(10) Uani d . 1
O O23 0.82516(8) 0.54515(12) 0.14838(16) 0.0219(3) Uani d . 1
O O24 0.91619(8) 0.56560(12) 0.36037(19) 0.0237(3) Uani d . 1
C C25 0.83316(10) 0.72597(15) 0.2942(2) 0.0192(4) Uani d . 1
C C26 0.77614(12) 0.76846(17) 0.2082(3) 0.0265(5) Uani d . 1
H H26 0.7429 0.7224 0.1562 0.032 Uiso calc R 1
C C27 0.76799(13) 0.87893(19) 0.1985(3) 0.0319(5) Uani d . 1
H H27 0.7292 0.9088 0.1397 0.038 Uiso calc R 1
C C28 0.81660(13) 0.94495(17) 0.2749(3) 0.0304(5) Uani d . 1
H H28 0.8114 1.0204 0.2673 0.036 Uiso calc R 1
C C29 0.87254(13) 0.90241(18) 0.3620(3) 0.0310(5) Uani d . 1
H H29 0.9053 0.9487 0.4148 0.037 Uiso calc R 1
C C30 0.88124(12) 0.79228(17) 0.3730(3) 0.0241(4) Uani d . 1
H H30 0.9196 0.7628 0.4336 0.029 Uiso calc R 1

loop_
_atom_site_aniso_label
_atom_site_aniso_U_11
_atom_site_aniso_U_22
_atom_site_aniso_U_33
_atom_site_aniso_U_12
_atom_site_aniso_U_13
_atom_site_aniso_U_23
S1 0.0171(2) 0.0188(2) 0.00922(19) -0.00040(16) -0.00056(17) 0.00073(17)
O2 0.0184(7) 0.0240(7) 0.0132(6) 0.0025(5) 0.0031(5) -0.0007(6)
C3 0.0185(9) 0.0232(9) 0.0096(8) -0.0013(7) 0.0027(7) 0.0014(7)
C4 0.0232(10) 0.0198(9) 0.0114(9) -0.0034(7) 0.0045(7) 0.0028(7)
C5 0.0265(10) 0.0292(11) 0.0154(10) -0.0047(8) 0.0017(8) 0.0019(8)
C6 0.0337(13) 0.0386(13) 0.0209(11) -0.0160(10) 0.0037(9) -0.0044(10)
C7 0.0449(15) 0.0287(12) 0.0325(13) -0.0147(11) 0.0158(11) -0.0107(10)
C8 0.0432(13) 0.0214(10) 0.0397(14) 0.0013(9) 0.0130(12) -0.0009(10)
C9 0.0272(12) 0.0274(11) 0.0239(10) 0.0013(8) 0.0025(9) 0.0003(9)
C10 0.0215(10) 0.0204(9) 0.0124(9) 0.0012(7) -0.0021(7) -0.0009(7)
C11 0.0257(9) 0.0160(8) 0.0143(9) 0.0004(7) -0.0007(8) -0.0039(7)
C12 0.0309(12) 0.0204(10) 0.0189(10) -0.0004(8) -0.0061(9) -0.0023(8)
C13 0.0521(16) 0.0212(11) 0.0201(11) -0.0025(10) -0.0094(10) 0.0040(9)
C14 0.0571(17) 0.0198(11) 0.0296(13) -0.0108(10) 0.0046(11) 0.0036(9)
C15 0.0308(12) 0.0246(11) 0.0468(15) -0.0076(9) 0.0020(11) 0.0020(10)
C16 0.0278(10) 0.0207(9) 0.0311(11) 0.0011(8) -0.0036(10) 0.0041(9)
N21 0.0214(9) 0.0235(9) 0.0103(8) -0.0019(7) 0.0009(7) -0.0004(6)
S22 0.0168(2) 0.0231(2) 0.00889(19) 0.00146(17) 0.00056(18) -0.00106(18)
O23 0.0242(8) 0.0317(8) 0.0097(6) 0.0028(6) 0.0001(6) -0.0051(6)
O24 0.0188(7) 0.0320(8) 0.0202(7) 0.0026(6) -0.0023(6) 0.0014(6)
C25 0.0208(9) 0.0240(9) 0.0128(9) -0.0013(7) 0.0039(7) -0.0007(8)
C26 0.0288(11) 0.0267(11) 0.0240(11) -0.0030(8) -0.0071(9) 0.0015(9)
C27 0.0330(13) 0.0287(11) 0.0339(12) 0.0023(9) -0.0082(10) 0.0070(9)
C28 0.0403(12) 0.0232(9) 0.0278(13) -0.0029(9) -0.0002(10) 0.0018(9)
C29 0.0377(13) 0.0294(11) 0.0261(11) -0.0076(10) -0.0029(10) -0.0027(9)
C30 0.0269(11) 0.0276(10) 0.0177(10) -0.0025(8) -0.0032(8) 0.0005(8)

loop_
_atom_type_symbol
_atom_type_description
_atom_type_scat_dispersion_real
_atom_type_scat_dispersion_imag
_atom_type_scat_source
C C 0.0033 0.0016 'International Tables Vol C Tables 4.2.6.8 and 6.1.1.4'
H H 0.0000 0.0000 'International Tables Vol C Tables 4.2.6.8 and 6.1.1.4'
N N 0.0061 0.0033 'International Tables Vol C Tables 4.2.6.8 and 6.1.1.4'
O O 0.0106 0.0060 'International Tables Vol C Tables 4.2.6.8 and 6.1.1.4'
S S 0.1246 0.1234 'International Tables Vol C Tables 4.2.6.8 and 6.1.1.4'

loop_
_geom_angle_atom_site_label_1
_geom_angle_atom_site_label_2
_geom_angle_atom_site_label_3
_geom_angle
O2 S1 C3 105.38(9)
O2 S1 C10 105.79(9)
C3 S1 C10 98.03(9)
C4 C3 S1 109.63(13)
C4 C3 H3A 109.7
S1 C3 H3A 109.7
C4 C3 H3B 109.7
S1 C3 H3B 109.7
H3A C3 H3B 108.2
C9 C4 C5 118.83(19)
C9 C4 C3 121.10(19)
C5 C4 C3 120.05(18)
C6 C5 C4 120.6(2)
C6 C5 H5 119.7
C4 C5 H5 119.7
C7 C6 C5 120.0(2)
C7 C6 H6 120.0
C5 C6 H6 120.0
C6 C7 C8 120.0(2)
C6 C7 H7 120.0
C8 C7 H7 120.0
C7 C8 C9 120.4(2)
C7 C8 H8 119.8
C9 C8 H8 119.8
C8 C9 C4 120.1(2)
C8 C9 H9 120.0
C4 C9 H9 120.0
C11 C10 S1 108.91(14)
C11 C10 H10A 109.9
S1 C10 H10A 109.9
C11 C10 H10B 109.9
S1 C10 H10B 109.9
H10A C10 H10B 108.3
C12 C11 C16 118.54(18)
C12 C11 C10 120.97(18)
C16 C11 C10 120.43(17)
C13 C12 C11 121.0(2)
C13 C12 H12 119.5
C11 C12 H12 119.5
C14 C13 C12 119.9(2)
C14 C13 H13 120.1
C12 C13 H13 120.1
C15 C14 C13 119.7(2)
C15 C14 H14 120.1
C13 C14 H14 120.1
C14 C15 C16 120.5(2)
C14 C15 H15 119.7
C16 C15 H15 119.7
C15 C16 C11 120.4(2)
C15 C16 H16 119.8
C11 C16 H16 119.8
S22 N21 H21A 110.4(18)
S22 N21 H21B 112.6(17)
H21A N21 H21B 120.(3)
O24 S22 O23 118.90(9)
O24 S22 N21 107.86(10)
O23 S22 N21 107.32(9)
O24 S22 C25 106.86(9)
O23 S22 C25 106.37(10)
N21 S22 C25 109.29(9)
C30 C25 C26 120.80(19)
C30 C25 S22 119.97(16)
C26 C25 S22 119.23(15)
C25 C26 C27 119.5(2)
C25 C26 H26 120.2
C27 C26 H26 120.2
C28 C27 C26 119.6(2)
C28 C27 H27 120.2
C26 C27 H27 120.2
C29 C28 C27 120.6(2)
C29 C28 H28 119.7
C27 C28 H28 119.7
C28 C29 C30 120.4(2)
C28 C29 H29 119.8
C30 C29 H29 119.8
C25 C30 C29 119.0(2)
C25 C30 H30 120.5
C29 C30 H30 120.5

loop_
_geom_bond_atom_site_label_1
_geom_bond_atom_site_label_2
_geom_bond_distance
S1 O2 1.5157(14)
S1 C3 1.8171(19)
S1 C10 1.826(2)
C3 C4 1.500(3)
C3 H3A 0.99
C3 H3B 0.99
C4 C9 1.393(3)
C4 C5 1.397(3)
C5 C6 1.389(3)
C5 H5 0.95
C6 C7 1.377(4)
C6 H6 0.95
C7 C8 1.383(4)
C7 H7 0.95
C8 C9 1.392(3)
C8 H8 0.95
C9 H9 0.95
C10 C11 1.500(3)
C10 H10A 0.99
C10 H10B 0.99
C11 C12 1.390(3)
C11 C16 1.397(3)
C12 C13 1.388(3)
C12 H12 0.95
C13 C14 1.384(4)
C13 H13 0.95
C14 C15 1.383(4)
C14 H14 0.95
C15 C16 1.386(3)
C15 H15 0.95
C16 H16 0.95
N21 S22 1.5975(17)
N21 H21A 0.92(3)
N21 H21B 0.88(3)
S22 O24 1.4365(15)
S22 O23 1.4406(15)
S22 C25 1.774(2)
C25 C30 1.387(3)
C25 C26 1.388(3)
C26 C27 1.391(3)
C26 H26 0.95
C27 C28 1.382(3)
C27 H27 0.95
C28 C29 1.378(3)
C28 H28 0.95
C29 C30 1.389(3)
C29 H29 0.95
C30 H30 0.95

loop_
_geom_hbond_atom_site_label_D
_geom_hbond_atom_site_label_H
_geom_hbond_atom_site_label_A
_geom_hbond_site_symmetry_A
_geom_hbond_distance_DH
_geom_hbond_distance_HA
_geom_hbond_distance_DA
_geom_hbond_angle_DHA
N21 H21A O2 3_565 0.92(3) 2.08(3) 2.946(2) 156.(3)
N21 H21B O2 2_665 0.88(3) 1.99(3) 2.873(2) 173.(3)
N21 H21B S1 2_665 0.88(3) 2.98(3) 3.7456(19) 146.(2)

loop_
_geom_torsion_atom_site_label_1
_geom_torsion_atom_site_label_2
_geom_torsion_atom_site_label_3
_geom_torsion_atom_site_label_4
_geom_torsion
O2 S1 C3 C4 -72.15(15)
C10 S1 C3 C4 178.95(14)
S1 C3 C4 C9 101.54(19)
S1 C3 C4 C5 -77.3(2)
C9 C4 C5 C6 -0.1(3)
C3 C4 C5 C6 178.72(19)
C4 C5 C6 C7 0.7(3)
C5 C6 C7 C8 -0.7(3)
C6 C7 C8 C9 -0.1(4)
C7 C8 C9 C4 0.7(4)
C5 C4 C9 C8 -0.6(3)
C3 C4 C9 C8 -179.4(2)
O2 S1 C10 C11 70.21(15)
C3 S1 C10 C11 178.77(14)
S1 C10 C11 C12 83.5(2)
S1 C10 C11 C16 -93.7(2)
C16 C11 C12 C13 0.5(3)
C10 C11 C12 C13 -176.68(19)
C11 C12 C13 C14 -0.4(3)
C12 C13 C14 C15 -0.3(4)
C13 C14 C15 C16 0.8(4)
C14 C15 C16 C11 -0.7(4)
C12 C11 C16 C15 0.0(3)
C10 C11 C16 C15 177.2(2)
O24 S22 C25 C30 -14.8(2)
O23 S22 C25 C30 -142.76(17)
N21 S22 C25 C30 101.68(18)
O24 S22 C25 C26 164.87(17)
O23 S22 C25 C26 36.89(19)
N21 S22 C25 C26 -78.67(19)
C30 C25 C26 C27 1.2(3)
S22 C25 C26 C27 -178.42(18)
C25 C26 C27 C28 -0.1(4)
C26 C27 C28 C29 -0.8(4)
C27 C28 C29 C30 0.6(4)
C26 C25 C30 C29 -1.4(3)
S22 C25 C30 C29 178.27(18)
C28 C29 C30 C25 0.5(3)
